data_7233788
loop_
_publ_author_name
'Weizhao Cai'
'Jiangang He'
'Wei Li'
'Andrzej Katrusiak'

_publ_section_title
;
 Anomalous compression of a weakly CH...O bonded nonlinear optical
 molecular crystal
;
_journal_name_full 'Journal of Materials Chemistry C'
_journal_page_first 6471
_journal_page_last 6476
_journal_paper_doi 10.1039/C4TC00654B
_journal_volume 2
_journal_year 2014
_chemical_formula_moiety 'C6 H6 N2 O3'
_chemical_formula_sum 'C6 H6 N2 O3'
_chemical_formula_weight 154.13
_chemical_name_common 3-methyl-4-nitropyridine-N-oxide
_space_group_IT_number 19
_space_group_name_Hall 'P 2ac 2ab'
_space_group_name_H-M_alt 'P 21 21 21'
_symmetry_cell_setting orthorhombic
_symmetry_space_group_name_Hall 'P 2ac 2ab'
_symmetry_space_group_name_H-M 'P 21 21 21'
_atom_sites_solution_hydrogens geom
_atom_sites_solution_primary direct
_atom_sites_solution_secondary difmap
_cell_angle_alpha 90.00
_cell_angle_beta 90.00
_cell_angle_gamma 90.00
_cell_formula_units_Z 4
_cell_length_a 21.3830(10)
_cell_length_b 6.1278(3)
_cell_length_c 5.1462(3)
_cell_measurement_temperature 285(2)
_cell_volume 674.31(6)
_computing_structure_refinement 'SHELXL-97 (Sheldrick, 1997)'
_computing_structure_solution 'SHELXS-97 (Sheldrick, 1990)'
_diffrn_ambient_temperature 285(2)
_diffrn_measured_fraction_theta_full 0.914
_diffrn_measured_fraction_theta_max 0.914
_diffrn_measurement_device_type 'Oxford Diffraction Xcalibur Eos'
_diffrn_measurement_method 'phi and omega scans'
_diffrn_radiation_monochromator graphite
_diffrn_radiation_source 'fine-focus sealed tube'
_diffrn_radiation_type MoK\a
_diffrn_radiation_wavelength 0.71073
_diffrn_reflns_av_R_equivalents 0.0121
_diffrn_reflns_av_sigmaI/netI 0.0179
_diffrn_reflns_limit_h_max 22
_diffrn_reflns_limit_h_min -27
_diffrn_reflns_limit_k_max 8
_diffrn_reflns_limit_k_min -7
_diffrn_reflns_limit_l_max 3
_diffrn_reflns_limit_l_min -6
_diffrn_reflns_number 1895
_diffrn_reflns_theta_full 28.63
_diffrn_reflns_theta_max 28.63
_diffrn_reflns_theta_min 3.46
_exptl_absorpt_coefficient_mu 0.124
_exptl_absorpt_correction_T_max 0.9756
_exptl_absorpt_correction_T_min 0.9637
_exptl_absorpt_correction_type multi-scan
_exptl_absorpt_process_details '(CrysAlis Pro; Oxford Diffraction, 2010)'
_exptl_crystal_colour 'light yellow'
_exptl_crystal_density_diffrn 1.518
_exptl_crystal_density_method 'not measured'
_exptl_crystal_description block
_exptl_crystal_F_000 320
_exptl_crystal_size_max 0.30
_exptl_crystal_size_mid 0.30
_exptl_crystal_size_min 0.20
_refine_diff_density_max 0.144
_refine_diff_density_min -0.120
_refine_diff_density_rms 0.032
_refine_ls_abs_structure_details 'Flack H D (1983), Acta Cryst. A39, 876-881'
_refine_ls_abs_structure_Flack 0.0(3)
_refine_ls_extinction_coef 0.033(7)
_refine_ls_extinction_expression Fc^*^=kFc[1+0.001xFc^2^\l^3^/sin(2\q)]^-1/4^
_refine_ls_extinction_method SHELXL
_refine_ls_goodness_of_fit_ref 1.087
_refine_ls_hydrogen_treatment constr
_refine_ls_matrix_type full
_refine_ls_number_parameters 102
_refine_ls_number_reflns 952
_refine_ls_number_restraints 0
_refine_ls_restrained_S_all 1.087
_refine_ls_R_factor_all 0.0397
_refine_ls_R_factor_gt 0.0338
_refine_ls_shift/su_max 0.000
_refine_ls_shift/su_mean 0.000
_refine_ls_structure_factor_coef Fsqd
_refine_ls_weighting_details 'calc w=1/[\s^2^(Fo^2^)+(0.0496P)^2^+0.0434P] where P=(Fo^2^+2Fc^2^)/3'
_refine_ls_weighting_scheme calc
_refine_ls_wR_factor_gt 0.0875
_refine_ls_wR_factor_ref 0.0919
_reflns_number_gt 830
_reflns_number_total 952
_reflns_threshold_expression >2sigma(I)
_cod_data_source_file 1000001.cif
_cod_data_source_block PCOD1000001
_cod_depositor_comments
;
The following automatic conversions were performed:

data item '_symmetry_cell_setting' value 'Orthorhombic' was changed
to 'orthorhombic' in accordance with the built-in table derived from
the CIF Core dictionary named 'cif_core.dic' version 2.4.5 last
updated on 2014-11-21.

Automatic conversion script
Id: cif_fix_values 6909 2019-04-08 15:41:33Z antanas 
;
_cod_original_sg_symbol_Hall 'P 2ac 2ab '
_cod_original_sg_symbol_H-M ' P 21 21 21'
_cod_database_code 7233788

loop_
_symmetry_equiv_pos_as_xyz
'x, y, z'
'-x+1/2, -y, z+1/2'
'-x, y+1/2, -z+1/2'
'x+1/2, -y+1/2, -z'

loop_
_atom_site_label
_atom_site_type_symbol
_atom_site_fract_x
_atom_site_fract_y
_atom_site_fract_z
_atom_site_U_iso_or_equiv
_atom_site_adp_type
_atom_site_occupancy
_atom_site_symmetry_multiplicity
_atom_site_calc_flag
_atom_site_refinement_flags
_atom_site_disorder_assembly
_atom_site_disorder_group
N1 N 0.15410(7) 0.0488(2) 0.5071(3) 0.0418(4) Uani 1 1 d . . .
C1 C 0.17916(9) 0.1781(3) 0.3211(4) 0.0401(5) Uani 1 1 d . . .
H1 H 0.2161 0.1338 0.2416 0.048 Uiso 1 1 calc R . .
C2 C 0.15233(8) 0.3738(3) 0.2436(3) 0.0344(4) Uani 1 1 d . . .
C3 C 0.09693(8) 0.4309(3) 0.3696(4) 0.0344(4) Uani 1 1 d . . .
C4 C 0.07181(8) 0.3013(3) 0.5647(4) 0.0394(4) Uani 1 1 d . . .
H2 H 0.0354 0.3440 0.6495 0.047 Uiso 1 1 calc R . .
C5 C 0.10086(9) 0.1106(3) 0.6316(4) 0.0435(5) Uani 1 1 d . . .
H3 H 0.0842 0.0233 0.7621 0.052 Uiso 1 1 calc R . .
O1 O 0.18089(7) -0.1340(2) 0.5679(4) 0.0622(5) Uani 1 1 d . . .
C6 C 0.18670(9) 0.5052(3) 0.0442(4) 0.0467(5) Uani 1 1 d . . .
H4 H 0.2230 0.4262 -0.0124 0.070 Uiso 1 1 calc R . .
H5 H 0.1994 0.6418 0.1188 0.070 Uiso 1 1 calc R . .
H6 H 0.1598 0.5319 -0.1017 0.070 Uiso 1 1 calc R . .
N2 N 0.06263(8) 0.6304(3) 0.3057(3) 0.0441(4) Uani 1 1 d . . .
O2 O 0.07478(8) 0.7233(3) 0.1026(3) 0.0743(6) Uani 1 1 d . . .
O3 O 0.02256(7) 0.6940(2) 0.4562(3) 0.0605(5) Uani 1 1 d . . .

loop_
_atom_site_aniso_label
_atom_site_aniso_U_11
_atom_site_aniso_U_22
_atom_site_aniso_U_33
_atom_site_aniso_U_23
_atom_site_aniso_U_13
_atom_site_aniso_U_12
N1 0.0423(9) 0.0336(8) 0.0494(9) 0.0087(8) -0.0092(8) -0.0003(6)
C1 0.0345(9) 0.0401(10) 0.0457(10) 0.0014(9) 0.0000(9) 0.0013(8)
C2 0.0337(9) 0.0358(9) 0.0338(9) 0.0023(8) -0.0035(7) -0.0033(7)
C3 0.0328(9) 0.0328(8) 0.0375(9) 0.0015(8) -0.0064(8) -0.0014(7)
C4 0.0335(9) 0.0419(9) 0.0427(10) 0.0027(9) 0.0013(9) -0.0034(8)
C5 0.0423(10) 0.0444(10) 0.0439(11) 0.0108(10) 0.0001(9) -0.0093(9)
O1 0.0620(9) 0.0415(7) 0.0831(12) 0.0202(9) -0.0079(9) 0.0124(7)
C6 0.0427(10) 0.0527(11) 0.0448(10) 0.0098(11) 0.0061(9) -0.0022(9)
N2 0.0388(9) 0.0405(8) 0.0531(10) 0.0048(8) -0.0059(8) 0.0034(7)
O2 0.0681(11) 0.0776(12) 0.0773(11) 0.0434(10) 0.0082(10) 0.0237(9)
O3 0.0569(9) 0.0551(9) 0.0695(10) -0.0049(10) 0.0077(9) 0.0188(7)

loop_
_atom_type_symbol
_atom_type_description
_atom_type_scat_dispersion_real
_atom_type_scat_dispersion_imag
_atom_type_scat_source
C C 0.0033 0.0016 'International Tables Vol C Tables 4.2.6.8 and 6.1.1.4'
H H 0.0000 0.0000 'International Tables Vol C Tables 4.2.6.8 and 6.1.1.4'
N N 0.0061 0.0033 'International Tables Vol C Tables 4.2.6.8 and 6.1.1.4'
O O 0.0106 0.0060 'International Tables Vol C Tables 4.2.6.8 and 6.1.1.4'

loop_
_geom_angle_atom_site_label_1
_geom_angle_atom_site_label_2
_geom_angle_atom_site_label_3
_geom_angle
_geom_angle_site_symmetry_1
_geom_angle_site_symmetry_3
O1 N1 C1 120.11(18) . .
O1 N1 C5 119.80(17) . .
C1 N1 C5 120.09(15) . .
N1 C1 C2 123.07(18) . .
C1 C2 C3 115.73(17) . .
C1 C2 C6 117.32(17) . .
C3 C2 C6 126.89(17) . .
C4 C3 C2 121.42(16) . .
C4 C3 N2 116.51(17) . .
C2 C3 N2 122.07(16) . .
C5 C4 C3 119.68(18) . .
N1 C5 C4 119.98(17) . .
O2 N2 O3 123.07(18) . .
O2 N2 C3 118.43(18) . .
O3 N2 C3 118.48(16) . .

loop_
_geom_bond_atom_site_label_1
_geom_bond_atom_site_label_2
_geom_bond_distance
_geom_bond_site_symmetry_2
N1 O1 1.2966(19) .
N1 C1 1.353(3) .
N1 C5 1.360(3) .
C1 C2 1.388(3) .
C2 C3 1.395(2) .
C2 C6 1.497(2) .
C3 C4 1.388(2) .
C3 N2 1.463(2) .
C4 C5 1.367(3) .
N2 O2 1.218(2) .
N2 O3 1.219(2) .

loop_
_geom_torsion_atom_site_label_1
_geom_torsion_atom_site_label_2
_geom_torsion_atom_site_label_3
_geom_torsion_atom_site_label_4
_geom_torsion
_geom_torsion_site_symmetry_1
_geom_torsion_site_symmetry_2
_geom_torsion_site_symmetry_3
_geom_torsion_site_symmetry_4
O1 N1 C1 C2 178.86(17) . . . .
C5 N1 C1 C2 -1.4(3) . . . .
N1 C1 C2 C3 -0.2(3) . . . .
N1 C1 C2 C6 177.28(17) . . . .
C1 C2 C3 C4 1.7(3) . . . .
C6 C2 C3 C4 -175.47(18) . . . .
C1 C2 C3 N2 -178.93(16) . . . .
C6 C2 C3 N2 3.9(3) . . . .
C2 C3 C4 C5 -1.6(3) . . . .
N2 C3 C4 C5 178.95(16) . . . .
O1 N1 C5 C4 -178.78(17) . . . .
C1 N1 C5 C4 1.5(3) . . . .
C3 C4 C5 N1 0.0(3) . . . .
C4 C3 N2 O2 -164.36(18) . . . .
C2 C3 N2 O2 16.2(3) . . . .
C4 C3 N2 O3 14.5(2) . . . .
C2 C3 N2 O3 -164.94(18) . . . .
